data_4505178
loop_
_publ_author_name
'Delen, Zeynep'
'Xie, Chunping'
'Hill, Pamela J.'
'Choi, Jong'
'Lahti, Paul M.'

_publ_section_title
;
 Hindered Hydrogen Bonding in 2,6-Di-tert-butylphenols with Para
 Aza-Heterocyclic Rings
;
_journal_issue 5
_journal_name_full 'Crystal Growth &amp; Design'
_journal_page_first 1867
_journal_paper_doi 10.1021/cg050156g
_journal_volume 5
_journal_year 2005
_chemical_compound_source 'Lahti group laboratory'
_chemical_formula_moiety 'C16 H23 N3 O '
_chemical_formula_sum 'C16 H23 N3 O'
_chemical_formula_weight 273.380
_chemical_melting_point 171.0(10)
_chemical_name_systematic
;
 1-(3,5-di-t-butyl-4-hydroxyphenyl)-1,2,4-triazole
;
_space_group_IT_number 15
_symmetry_cell_setting monoclinic
_symmetry_space_group_name_Hall '-C 2yc'
_symmetry_space_group_name_H-M 'C 1 2/c 1'
_atom_sites_solution_primary direct
_atom_sites_solution_secondary difmap
_audit_creation_method maXus
_cell_angle_alpha 90.00
_cell_angle_beta 93.652(2)
_cell_angle_gamma 90.00
_cell_formula_units_Z 4
_cell_length_a 13.3482(3)
_cell_length_b 10.4360(3)
_cell_length_c 11.3720(3)
_cell_measurement_reflns_used 1415
_cell_measurement_temperature 298
_cell_measurement_theta_max 25.028
_cell_measurement_theta_min 4.076
_cell_volume 1580.92(7)
_computing_cell_refinement 'HKL Scalepack (Otwinowski & Minor 1997)'
_computing_data_collection KappaCCD
_computing_data_reduction 'Denzo and Scalepak (Otwinowski & Minor, 1997)'
_computing_structure_refinement 'SHELXL-97 (Sheldrick, 1997)'
_computing_structure_solution 'SHELXS-97 (Sheldrick, 1997)'
_diffrn_measured_fraction_theta_full 0.986
_diffrn_measured_fraction_theta_max 0.986
_diffrn_measurement_device KappaCCD
_diffrn_measurement_method CCD
_diffrn_orient_matrix_type X=UH
_diffrn_orient_matrix_UB_11 0.01043
_diffrn_orient_matrix_UB_12 -0.07425
_diffrn_orient_matrix_UB_13 0.00370
_diffrn_orient_matrix_UB_21 -0.00510
_diffrn_orient_matrix_UB_22 -0.00548
_diffrn_orient_matrix_UB_23 -0.09553
_diffrn_orient_matrix_UB_31 0.08774
_diffrn_orient_matrix_UB_32 0.00640
_diffrn_orient_matrix_UB_33 -0.00505
_diffrn_radiation_source 'fine-focus sealed tube'
_diffrn_radiation_type ' MoK\a'
_diffrn_radiation_wavelength_id all
_diffrn_reflns_av_R_equivalents 0.025
_diffrn_reflns_limit_h_max 15
_diffrn_reflns_limit_h_min -15
_diffrn_reflns_limit_k_max 12
_diffrn_reflns_limit_k_min -12
_diffrn_reflns_limit_l_max 13
_diffrn_reflns_limit_l_min -13
_diffrn_reflns_number 2691
_diffrn_reflns_theta_full 25.01
_diffrn_reflns_theta_max 25.01
_diffrn_reflns_theta_min 4.28
_exptl_absorpt_coefficient_mu 0.073
_exptl_absorpt_correction_type none
_exptl_crystal_colour Colourless
_exptl_crystal_density_diffrn 1.149
_exptl_crystal_density_method 'not measured'
_exptl_crystal_description Needle
_exptl_crystal_F_000 592
_refine_diff_density_max 0.235
_refine_diff_density_min -0.179
_refine_diff_density_rms 0.038
_refine_ls_extinction_method none
_refine_ls_goodness_of_fit_ref 1.078
_refine_ls_hydrogen_treatment refxyz
_refine_ls_matrix_type full
_refine_ls_number_parameters 94
_refine_ls_number_reflns 1380
_refine_ls_number_restraints 0
_refine_ls_restrained_S_all 1.078
_refine_ls_R_factor_all 0.0706
_refine_ls_R_factor_gt 0.0598
_refine_ls_shift/su_max 0.000
_refine_ls_shift/su_mean 0.000
_refine_ls_structure_factor_coef Fsqd
_refine_ls_weighting_details 'calc w=1/[\s^2^(Fo^2^)+(0.0961P)^2^+0.7507P] where P=(Fo^2^+2Fc^2^)/3'
_refine_ls_weighting_scheme calc
_refine_ls_wR_factor_gt 0.1676
_refine_ls_wR_factor_ref 0.1781
_reflns_number_gt 1108
_reflns_number_total 1380
_reflns_threshold_expression >2sigma(I)
_cod_data_source_file cg050156gsi20050602_032304.cif
_cod_data_source_block global
_cod_depositor_comments
;
The following automatic conversions were performed:

'_chemical_melting_point' value '170-172' was changed to '171.0(10)'
- the average value was taken and precision was
estimated.

'_symmetry_cell_setting' value 'Monoclinic' changed to
'monoclinic' according to
/home/saulius/struct/CIF-dictionaries/cif_core.dic dictionary named
'cif_core.dic' version 2.4.1 from 2010-06-29.

Automatic conversion script
Id: cif_fix_values 1715 2011-07-08 13:25:40Z adriana 
;
_cod_original_sg_symbol_H-M 'C 2/c         '
_cod_original_formula_sum 'C16 H23 N3 O '
_cod_database_code 4505178

loop_
_symmetry_equiv_pos_as_xyz
+X,+Y,+Z
-X,-Y,-Z
'-X+ 1/2,-Y+ 1/2,-Z'
'+X+ 1/2,+Y+ 1/2,+Z'
'-X,+Y,-Z+ 1/2'
'+X,-Y,+Z+ 1/2'
'+X+ 1/2,-Y+ 1/2,+Z+ 1/2'
'-X+ 1/2,+Y+ 1/2,-Z+ 1/2'

loop_
_atom_site_label
_atom_site_type_symbol
_atom_site_fract_x
_atom_site_fract_y
_atom_site_fract_z
_atom_site_U_iso_or_equiv
_atom_site_adp_type
_atom_site_occupancy
_atom_site_symmetry_multiplicity
_atom_site_calc_flag
_atom_site_refinement_flags
O1 O 0.0000 0.6596(2) 0.2500 0.1003(10) Uani 1 2 d S
N1 N 0.0000 0.13103(19) 0.2500 0.0509(6) Uani 1 2 d S
N2 N -0.02104(17) 0.0587(2) 0.1529(2) 0.0944(8) Uani 1 1 d .
N3 N -0.0144(2) -0.0632(2) 0.1939(3) 0.1250(13) Uani 1 1 d .
C1 C 0.0000 0.5292(2) 0.2500 0.0493(7) Uani 1 2 d S
C2 C 0.07921(13) 0.46484(16) 0.31287(14) 0.0445(5) Uani 1 1 d .
C3 C 0.07680(12) 0.33236(16) 0.31101(14) 0.0426(5) Uani 1 1 d .
C4 C 0.0000 0.2676(2) 0.2500 0.0404(6) Uani 1 2 d S
C5 C 0.16648(15) 0.5359(2) 0.37995(16) 0.0596(6) Uani 1 1 d .
C6 C 0.24204(19) 0.4418(3) 0.4393(2) 0.0879(9) Uani 1 1 d .
C7 C 0.1268(2) 0.6206(3) 0.4777(2) 0.0836(8) Uani 1 1 d .
C8 C 0.2238(2) 0.6181(3) 0.2943(2) 0.0890(9) Uani 1 1 d .
H1 H 0.0020 0.6858 0.3181 0.150 Uiso 0.50 1 calc PR
H3 H 0.1277 0.2863 0.3515 0.051 Uiso 1 1 calc R
H6A H 0.2952 0.4888 0.4805 0.132 Uiso 1 1 calc R
H6B H 0.2694 0.3885 0.3805 0.132 Uiso 1 1 calc R
H6C H 0.2088 0.3893 0.4941 0.132 Uiso 1 1 calc R
H7A H 0.1817 0.6659 0.5173 0.125 Uiso 1 1 calc R
H7B H 0.0948 0.5677 0.5333 0.125 Uiso 1 1 calc R
H7C H 0.0791 0.6810 0.4435 0.125 Uiso 1 1 calc R
H8A H 0.2767 0.6637 0.3374 0.134 Uiso 1 1 calc R
H8B H 0.1785 0.6782 0.2553 0.134 Uiso 1 1 calc R
H8C H 0.2519 0.5638 0.2368 0.134 Uiso 1 1 calc R

loop_
_atom_site_aniso_label
_atom_site_aniso_U_11
_atom_site_aniso_U_22
_atom_site_aniso_U_33
_atom_site_aniso_U_23
_atom_site_aniso_U_13
_atom_site_aniso_U_12
O1 0.167(3) 0.0271(11) 0.109(2) 0.000 0.028(2) 0.000
N1 0.0524(12) 0.0295(10) 0.0691(14) 0.000 -0.0104(10) 0.000
N2 0.0966(16) 0.0535(12) 0.129(2) -0.0349(12) -0.0248(14) 0.0097(11)
N3 0.113(2) 0.0527(13) 0.203(4) -0.0358(15) -0.046(2) 0.0111(13)
C1 0.0695(17) 0.0291(12) 0.0504(14) 0.000 0.0128(12) 0.000
C2 0.0516(10) 0.0401(10) 0.0424(9) -0.0046(7) 0.0081(8) -0.0096(7)
C3 0.0423(9) 0.0389(10) 0.0464(9) -0.0007(7) 0.0014(7) -0.0001(7)
C4 0.0432(12) 0.0303(12) 0.0474(12) 0.000 0.0013(9) 0.000
C5 0.0669(13) 0.0609(13) 0.0514(11) -0.0129(9) 0.0075(9) -0.0263(10)
C6 0.0693(15) 0.101(2) 0.0897(17) -0.0164(15) -0.0243(13) -0.0215(14)
C7 0.1031(19) 0.0866(17) 0.0628(14) -0.0300(12) 0.0179(12) -0.0366(14)
C8 0.0964(18) 0.0987(19) 0.0742(15) -0.0162(13) 0.0235(13) -0.0548(15)

loop_
_atom_type_symbol
_atom_type_description
_atom_type_scat_dispersion_real
_atom_type_scat_dispersion_imag
_atom_type_scat_source
C C 0.0033 0.0016 'International Tables Vol C Tables 4.2.6.8 and 6.1.1.4'
H H 0.0000 0.0000 'International Tables Vol C Tables 4.2.6.8 and 6.1.1.4'
N N 0.0061 0.0033 'International Tables Vol C Tables 4.2.6.8 and 6.1.1.4'
O O 0.0106 0.0060 'International Tables Vol C Tables 4.2.6.8 and 6.1.1.4'

loop_
_diffrn_radiation_wavelength
0.71073

loop_
_geom_angle_atom_site_label_1
_geom_angle_atom_site_label_2
_geom_angle_atom_site_label_3
_geom_angle
_geom_angle_site_symmetry_1
_geom_angle_site_symmetry_3
N2 N1 N2 112.1(3) 2 .
N2 N1 C4 123.95(13) 2 .
N2 N1 C4 123.95(13) . .
N1 N2 N3 103.8(2) . .
N3 N3 N2 110.10(15) 2 .
O1 C1 C2 118.50(11) . .
O1 C1 C2 118.50(11) . 2
C2 C1 C2 123.0(2) . 2
C3 C2 C1 116.95(16) . .
C3 C2 C5 120.30(16) . .
C1 C2 C5 122.74(18) . .
C4 C3 C2 120.91(16) . .
C3 C4 C3 121.3(2) 2 .
C3 C4 N1 119.37(11) 2 .
C3 C4 N1 119.37(11) . .
C6 C5 C8 107.3(2) . .
C6 C5 C7 107.23(19) . .
C8 C5 C7 110.15(19) . .
C6 C5 C2 111.42(17) . .
C8 C5 C2 110.23(16) . .
C7 C5 C2 110.45(17) . .

loop_
_geom_bond_atom_site_label_1
_geom_bond_atom_site_label_2
_geom_bond_distance
_geom_bond_site_symmetry_2
O1 C1 1.360(3) .
N1 N2 1.352(2) 2
N1 N2 1.352(2) .
N1 C4 1.425(3) .
N2 N3 1.356(3) .
N3 N3 1.309(6) 2
C1 C2 1.409(2) .
C1 C2 1.409(2) 2
C2 C3 1.383(2) .
C2 C5 1.541(2) .
C3 C4 1.378(2) .
C4 C3 1.378(2) 2
C5 C6 1.533(3) .
C5 C8 1.537(3) .
C5 C7 1.541(3) .
